data_7042153
loop_
_publ_author_name
'Eck, Martin'
'W\"urtemberger-Pietsch, Sabrina'
'Eichhorn, Antonius'
'Berthel, Johannes H. J.'
'Bertermann, R\"udiger'
'Paul, Ursula S. D.'
'Schneider, Heidi'
'Friedrich, Alexandra'
'Kleeberg, Christian'
'Radius, Udo'
'Marder, Todd B.'

_publ_section_title
;
 B-B bond activation and NHC ring-expansion reactions of diboron(4)
 compounds, and accurate molecular structures of B2(NMe2)4, B2eg2, B2neop2
 and B2pin2.
;
_journal_issue 11
_journal_name_full 'Dalton transactions (Cambridge, England : 2003)'
_journal_page_first 3661
_journal_page_last 3680
_journal_paper_doi 10.1039/c7dt00334j
_journal_volume 46
_journal_year 2017
_chemical_formula_moiety 'C25 H32 B2 N2 O4 '
_chemical_formula_sum 'C25 H32 B2 N2 O4'
_chemical_formula_weight 446.14
_space_group_crystal_system monoclinic
_space_group_IT_number 14
_space_group_name_Hall '-P 2ybc'
_space_group_name_H-M_alt 'P 1 21/c 1'
_symmetry_space_group_name_Hall '-P 2ybc'
_symmetry_space_group_name_H-M 'P 1 21/c 1'
_atom_sites_solution_hydrogens geom
_audit_creation_method SHELXL-2014/6
_audit_update_record
;
2017-01-25 deposited with the CCDC.
2017-02-21 downloaded from the CCDC.
;
_cell_angle_alpha 90
_cell_angle_beta 99.245(2)
_cell_angle_gamma 90
_cell_formula_units_Z 4
_cell_length_a 8.3809(3)
_cell_length_b 18.6842(6)
_cell_length_c 15.0663(5)
_cell_measurement_reflns_used 6658
_cell_measurement_temperature 100(2)
_cell_measurement_theta_max 26.047
_cell_measurement_theta_min 2.462
_cell_volume 2328.59(14)
_computing_cell_refinement 'Saint-NT v. 7.23'
_computing_data_collection 'APEX2 ver. 2014.1 (Bruker AXS)'
_computing_data_reduction 'Saint-NT v. 7.23'
_computing_molecular_graphics 'XP ver. 5.1 (Bruker AXS, 1998)'
_computing_publication_material 'SHELXL-2014 (Sheldrick, 2014)'
_computing_structure_refinement 'SHELXL-2014/6 (Sheldrick, 2014)'
_computing_structure_solution 'SHELXL-2014/6 (Sheldrick, 2014)'
_diffrn_ambient_temperature 100(2)
_diffrn_measured_fraction_theta_full 1.000
_diffrn_measured_fraction_theta_max 0.998
_diffrn_measurement_device_type 'Bruker X8-APEX II'
_diffrn_measurement_method '\f and \w scans'
_diffrn_radiation_monochromator helios
_diffrn_radiation_source 'rotating anode'
_diffrn_radiation_type MoK\a
_diffrn_radiation_wavelength 0.71073
_diffrn_reflns_av_R_equivalents 0.0367
_diffrn_reflns_av_unetI/netI 0.0309
_diffrn_reflns_Laue_measured_fraction_full 1.000
_diffrn_reflns_Laue_measured_fraction_max 0.998
_diffrn_reflns_limit_h_max 10
_diffrn_reflns_limit_h_min -10
_diffrn_reflns_limit_k_max 23
_diffrn_reflns_limit_k_min -23
_diffrn_reflns_limit_l_max 18
_diffrn_reflns_limit_l_min -18
_diffrn_reflns_number 22541
_diffrn_reflns_point_group_measured_fraction_full 1.000
_diffrn_reflns_point_group_measured_fraction_max 0.998
_diffrn_reflns_theta_full 26.000
_diffrn_reflns_theta_max 26.051
_diffrn_reflns_theta_min 1.750
_exptl_absorpt_coefficient_mu 0.084
_exptl_absorpt_correction_T_max 0.7453
_exptl_absorpt_correction_T_min 0.6094
_exptl_absorpt_correction_type multi-scan
_exptl_absorpt_process_details 'Sadabs 2014/3 (Bruker 2014)'
_exptl_crystal_colour colorless
_exptl_crystal_density_diffrn 1.273
_exptl_crystal_description block
_exptl_crystal_F_000 952
_exptl_crystal_size_max 0.740
_exptl_crystal_size_mid 0.440
_exptl_crystal_size_min 0.110
_refine_diff_density_max 0.386
_refine_diff_density_min -0.251
_refine_diff_density_rms 0.052
_refine_ls_extinction_method none
_refine_ls_goodness_of_fit_ref 1.022
_refine_ls_hydrogen_treatment constr
_refine_ls_matrix_type full
_refine_ls_number_parameters 304
_refine_ls_number_reflns 4597
_refine_ls_number_restraints 0
_refine_ls_restrained_S_all 1.022
_refine_ls_R_factor_all 0.0574
_refine_ls_R_factor_gt 0.0422
_refine_ls_shift/su_max 0.000
_refine_ls_shift/su_mean 0.000
_refine_ls_structure_factor_coef Fsqd
_refine_ls_weighting_details 'w=1/[\s^2^(Fo^2^)+(0.0504P)^2^+1.1973P] where P=(Fo^2^+2Fc^2^)/3'
_refine_ls_weighting_scheme calc
_refine_ls_wR_factor_gt 0.1017
_refine_ls_wR_factor_ref 0.1103
_reflns_Friedel_coverage 0.000
_reflns_number_gt 3677
_reflns_number_total 4597
_reflns_threshold_expression 'I > 2\s(I)'
_cod_data_source_file c7dt00334j2.cif
_cod_data_source_block ae147_a
_cod_depositor_comments 'Adding full bibliography for 7042146--7042160.cif.'
_cod_database_code 7042153
_shelx_space_group_comment
;
The symmetry employed for this shelxl refinement is uniquely defined
by the following loop, which should always be used as a source of
symmetry information in preference to the above space-group names.
They are only intended as comments.
;
_shelx_estimated_absorpt_t_min 0.940
_shelx_estimated_absorpt_t_max 0.991
_shelxl_version_number 2014/6

loop_
_space_group_symop_operation_xyz
'x, y, z'
'-x, y+1/2, -z+1/2'
'-x, -y, -z'
'x, -y-1/2, z-1/2'

loop_
_atom_site_label
_atom_site_type_symbol
_atom_site_fract_x
_atom_site_fract_y
_atom_site_fract_z
_atom_site_U_iso_or_equiv
_atom_site_adp_type
_atom_site_occupancy
_atom_site_site_symmetry_order
_atom_site_calc_flag
_atom_site_refinement_flags_posn
_atom_site_refinement_flags_adp
C1 C 0.48537(18) 0.26534(8) 0.62973(10) 0.0165(3) Uani 1 1 d . .
B1 B 0.6286(2) 0.20338(10) 0.49227(12) 0.0192(4) Uani 1 1 d . .
O1 O 0.78481(14) 0.22817(6) 0.49706(8) 0.0256(3) Uani 1 1 d . .
C2 C 0.5260(2) 0.23777(9) 0.77759(10) 0.0208(4) Uani 1 1 d . .
H2 H 0.5544 0.2116 0.8319 0.025 Uiso 1 1 calc R U
B2 B 0.4712(2) 0.25591(9) 0.51788(12) 0.0180(4) Uani 1 1 d . .
O2 O 0.61302(13) 0.13535(6) 0.45642(7) 0.0206(3) Uani 1 1 d . .
C3 C 0.4673(2) 0.30457(9) 0.76915(10) 0.0216(4) Uani 1 1 d . .
H3 H 0.4463 0.3349 0.8165 0.026 Uiso 1 1 calc R U
O3 O 0.47441(13) 0.32630(6) 0.47362(7) 0.0182(2) Uani 1 1 d . .
C4 C 0.60190(19) 0.14517(8) 0.67377(10) 0.0160(3) Uani 1 1 d . .
O4 O 0.30758(14) 0.22639(6) 0.48584(8) 0.0286(3) Uani 1 1 d . .
C5 C 0.77002(19) 0.13761(8) 0.68556(10) 0.0192(3) Uani 1 1 d . .
C6 C 0.8308(2) 0.07121(9) 0.66788(11) 0.0214(4) Uani 1 1 d . .
H6 H 0.9446 0.0647 0.6761 0.026 Uiso 1 1 calc R U
C8 C 0.5647(2) 0.02331(8) 0.62981(10) 0.0199(3) Uani 1 1 d . .
H8 H 0.4952 -0.0158 0.6107 0.024 Uiso 1 1 calc R U
C7 C 0.7311(2) 0.01366(8) 0.63852(10) 0.0205(3) Uani 1 1 d . .
C9 C 0.49722(19) 0.08847(8) 0.64817(10) 0.0180(3) Uani 1 1 d . .
C10 C 0.8800(2) 0.19964(9) 0.71488(12) 0.0261(4) Uani 1 1 d . .
H10A H 0.9928 0.1839 0.7209 0.039 Uiso 1 1 calc R U
H10B H 0.8584 0.2176 0.7729 0.039 Uiso 1 1 calc R U
H10C H 0.8606 0.2379 0.6699 0.039 Uiso 1 1 calc R U
C11 C 0.8019(2) -0.05688(9) 0.61647(13) 0.0292(4) Uani 1 1 d . .
H11A H 0.7155 -0.0882 0.5870 0.044 Uiso 1 1 calc R U
H11B H 0.8556 -0.0795 0.6720 0.044 Uiso 1 1 calc R U
H11C H 0.8809 -0.0489 0.5761 0.044 Uiso 1 1 calc R U
C12 C 0.3166(2) 0.09787(9) 0.63949(12) 0.0249(4) Uani 1 1 d . .
H12A H 0.2795 0.1316 0.5907 0.037 Uiso 1 1 calc R U
H12B H 0.2898 0.1166 0.6960 0.037 Uiso 1 1 calc R U
H12C H 0.2633 0.0516 0.6261 0.037 Uiso 1 1 calc R U
C13 C 0.37326(19) 0.38894(8) 0.64676(10) 0.0166(3) Uani 1 1 d . .
C14 C 0.20622(19) 0.39689(8) 0.63999(10) 0.0184(3) Uani 1 1 d . .
C15 C 0.14120(19) 0.46400(9) 0.61736(10) 0.0196(3) Uani 1 1 d . .
H15 H 0.0280 0.4707 0.6137 0.024 Uiso 1 1 calc R U
C16 C 0.2359(2) 0.52162(8) 0.59989(10) 0.0186(3) Uani 1 1 d . .
C17 C 0.4019(2) 0.51054(8) 0.60549(10) 0.0186(3) Uani 1 1 d . .
H17 H 0.4679 0.5491 0.5921 0.022 Uiso 1 1 calc R U
C18 C 0.47357(19) 0.44505(8) 0.63002(10) 0.0183(3) Uani 1 1 d . .
C19 C 0.1001(2) 0.33485(9) 0.65601(12) 0.0253(4) Uani 1 1 d . .
H19A H -0.0136 0.3480 0.6374 0.038 Uiso 1 1 calc R U
H19B H 0.1187 0.3226 0.7201 0.038 Uiso 1 1 calc R U
H19C H 0.1260 0.2935 0.6209 0.038 Uiso 1 1 calc R U
C20 C 0.1623(2) 0.59394(9) 0.57730(11) 0.0232(4) Uani 1 1 d . .
H20A H 0.2425 0.6253 0.5566 0.035 Uiso 1 1 calc R U
H20B H 0.1278 0.6147 0.6309 0.035 Uiso 1 1 calc R U
H20C H 0.0685 0.5890 0.5296 0.035 Uiso 1 1 calc R U
C21 C 0.6539(2) 0.43487(9) 0.63812(12) 0.0244(4) Uani 1 1 d . .
H21A H 0.6767 0.3983 0.5953 0.037 Uiso 1 1 calc R U
H21B H 0.6979 0.4196 0.6994 0.037 Uiso 1 1 calc R U
H21C H 0.7043 0.4802 0.6249 0.037 Uiso 1 1 calc R U
C22 C 0.8826(2) 0.17277(10) 0.46706(14) 0.0334(4) Uani 1 1 d . .
H22A H 0.9662 0.1564 0.5169 0.040 Uiso 1 1 calc R U
H22B H 0.9365 0.1902 0.4174 0.040 Uiso 1 1 calc R U
C23 C 0.7663(2) 0.11262(9) 0.43517(11) 0.0246(4) Uani 1 1 d . .
H23A H 0.7595 0.1051 0.3696 0.030 Uiso 1 1 calc R U
H23B H 0.8016 0.0674 0.4667 0.030 Uiso 1 1 calc R U
N28 N 0.53722(15) 0.21438(7) 0.69171(8) 0.0166(3) Uani 1 1 d . .
C25 C 0.2173(2) 0.27587(9) 0.43002(12) 0.0266(4) Uani 1 1 d . .
H25A H 0.1135 0.2853 0.4513 0.032 Uiso 1 1 calc R U
H25B H 0.1934 0.2571 0.3679 0.032 Uiso 1 1 calc R U
C24 C 0.31540(19) 0.34431(9) 0.43202(11) 0.0202(3) Uani 1 1 d . .
H24A H 0.3158 0.3623 0.3702 0.024 Uiso 1 1 calc R U
H24B H 0.2695 0.3818 0.4669 0.024 Uiso 1 1 calc R U
N29 N 0.44307(15) 0.32090(7) 0.67861(8) 0.0172(3) Uani 1 1 d . .

loop_
_atom_site_aniso_label
_atom_site_aniso_U_11
_atom_site_aniso_U_22
_atom_site_aniso_U_33
_atom_site_aniso_U_23
_atom_site_aniso_U_13
_atom_site_aniso_U_12
C1 0.0123(7) 0.0151(8) 0.0223(8) 0.0016(6) 0.0030(6) -0.0022(6)
B1 0.0225(10) 0.0183(9) 0.0162(8) 0.0039(7) 0.0014(7) -0.0013(7)
O1 0.0200(6) 0.0190(6) 0.0386(7) -0.0014(5) 0.0075(5) -0.0015(5)
C2 0.0228(9) 0.0234(9) 0.0163(7) 0.0006(6) 0.0033(6) 0.0003(7)
B2 0.0190(9) 0.0165(9) 0.0182(8) 0.0007(7) 0.0018(7) -0.0037(7)
O2 0.0207(6) 0.0202(6) 0.0221(6) -0.0021(4) 0.0069(5) 0.0003(5)
C3 0.0231(9) 0.0244(9) 0.0175(8) -0.0023(6) 0.0041(6) 0.0013(7)
O3 0.0155(6) 0.0188(6) 0.0200(5) 0.0027(4) 0.0020(4) -0.0006(4)
C4 0.0174(8) 0.0152(7) 0.0158(7) 0.0027(6) 0.0038(6) 0.0007(6)
O4 0.0236(7) 0.0219(6) 0.0359(7) 0.0083(5) -0.0091(5) -0.0065(5)
C5 0.0171(8) 0.0200(8) 0.0198(8) 0.0037(6) 0.0011(6) -0.0024(6)
C6 0.0157(8) 0.0233(9) 0.0254(8) 0.0049(7) 0.0038(7) 0.0011(7)
C8 0.0234(9) 0.0169(8) 0.0201(8) 0.0007(6) 0.0051(7) -0.0057(7)
C7 0.0249(9) 0.0182(8) 0.0194(8) 0.0041(6) 0.0065(7) 0.0006(7)
C9 0.0178(8) 0.0196(8) 0.0172(7) 0.0030(6) 0.0043(6) -0.0025(6)
C10 0.0190(9) 0.0227(9) 0.0350(9) 0.0016(7) -0.0007(7) -0.0044(7)
C11 0.0334(10) 0.0218(9) 0.0343(10) 0.0014(7) 0.0114(8) 0.0039(8)
C12 0.0186(8) 0.0238(9) 0.0324(9) 0.0000(7) 0.0047(7) -0.0048(7)
C13 0.0179(8) 0.0157(8) 0.0164(7) -0.0009(6) 0.0035(6) 0.0003(6)
C14 0.0166(8) 0.0202(8) 0.0191(7) -0.0011(6) 0.0050(6) -0.0032(6)
C15 0.0146(8) 0.0230(8) 0.0218(8) -0.0011(6) 0.0045(6) 0.0008(6)
C16 0.0207(8) 0.0187(8) 0.0163(7) -0.0025(6) 0.0029(6) 0.0006(7)
C17 0.0193(8) 0.0172(8) 0.0195(8) -0.0010(6) 0.0035(6) -0.0050(6)
C18 0.0162(8) 0.0219(8) 0.0167(7) -0.0020(6) 0.0027(6) -0.0009(6)
C19 0.0192(8) 0.0229(9) 0.0341(9) 0.0037(7) 0.0054(7) -0.0039(7)
C20 0.0265(9) 0.0191(8) 0.0239(8) -0.0002(7) 0.0034(7) 0.0018(7)
C21 0.0156(8) 0.0260(9) 0.0316(9) 0.0032(7) 0.0040(7) -0.0014(7)
C22 0.0245(9) 0.0254(10) 0.0534(12) -0.0032(8) 0.0158(9) -0.0002(8)
C23 0.0249(9) 0.0242(9) 0.0265(9) -0.0009(7) 0.0095(7) 0.0036(7)
N28 0.0161(7) 0.0158(7) 0.0180(6) 0.0011(5) 0.0033(5) -0.0010(5)
C25 0.0178(8) 0.0252(9) 0.0358(10) 0.0057(7) 0.0008(7) 0.0011(7)
C24 0.0185(8) 0.0217(8) 0.0196(8) 0.0023(6) 0.0007(6) 0.0025(7)
N29 0.0162(7) 0.0171(7) 0.0184(6) 0.0000(5) 0.0035(5) -0.0003(5)

loop_
_atom_type_symbol
_atom_type_description
_atom_type_scat_dispersion_real
_atom_type_scat_dispersion_imag
_atom_type_scat_source
C C 0.0033 0.0016 'International Tables Vol C Tables 4.2.6.8 and 6.1.1.4'
H H 0.0000 0.0000 'International Tables Vol C Tables 4.2.6.8 and 6.1.1.4'
B B 0.0013 0.0007 'International Tables Vol C Tables 4.2.6.8 and 6.1.1.4'
N N 0.0061 0.0033 'International Tables Vol C Tables 4.2.6.8 and 6.1.1.4'
O O 0.0106 0.0060 'International Tables Vol C Tables 4.2.6.8 and 6.1.1.4'

loop_
_geom_angle_atom_site_label_1
_geom_angle_atom_site_label_2
_geom_angle_atom_site_label_3
_geom_angle
N29 C1 N28 104.31(13)
N29 C1 B2 130.11(13)
N28 C1 B2 125.51(13)
O2 B1 O1 111.06(15)
O2 B1 B2 125.47(15)
O1 B1 B2 123.16(14)
B1 O1 C22 109.02(13)
C3 C2 N28 106.54(14)
C3 C2 H2 126.7
N28 C2 H2 126.7
O3 B2 O4 105.48(13)
O3 B2 C1 110.87(12)
O4 B2 C1 106.14(13)
O3 B2 B1 109.47(13)
O4 B2 B1 114.37(13)
C1 B2 B1 110.39(12)
B1 O2 C23 109.13(13)
C2 C3 N29 107.03(14)
C2 C3 H3 126.5
N29 C3 H3 126.5
C24 O3 B2 109.06(12)
C9 C4 C5 122.42(14)
C9 C4 N28 119.68(14)
C5 C4 N28 117.87(14)
C25 O4 B2 109.54(12)
C6 C5 C4 117.43(14)
C6 C5 C10 121.42(15)
C4 C5 C10 121.14(14)
C5 C6 C7 122.30(15)
C5 C6 H6 118.8
C7 C6 H6 118.8
C9 C8 C7 121.94(15)
C9 C8 H8 119.0
C7 C8 H8 119.0
C6 C7 C8 118.16(15)
C6 C7 C11 120.65(15)
C8 C7 C11 121.19(15)
C8 C9 C4 117.67(15)
C8 C9 C12 121.32(15)
C4 C9 C12 121.01(14)
C5 C10 H10A 109.5
C5 C10 H10B 109.5
H10A C10 H10B 109.5
C5 C10 H10C 109.5
H10A C10 H10C 109.5
H10B C10 H10C 109.5
C7 C11 H11A 109.5
C7 C11 H11B 109.5
H11A C11 H11B 109.5
C7 C11 H11C 109.5
H11A C11 H11C 109.5
H11B C11 H11C 109.5
C9 C12 H12A 109.5
C9 C12 H12B 109.5
H12A C12 H12B 109.5
C9 C12 H12C 109.5
H12A C12 H12C 109.5
H12B C12 H12C 109.5
C18 C13 C14 122.33(14)
C18 C13 N29 119.83(14)
C14 C13 N29 117.69(13)
C15 C14 C13 117.64(14)
C15 C14 C19 121.12(14)
C13 C14 C19 121.24(14)
C16 C15 C14 122.27(15)
C16 C15 H15 118.9
C14 C15 H15 118.9
C15 C16 C17 117.93(14)
C15 C16 C20 120.99(15)
C17 C16 C20 121.08(14)
C18 C17 C16 122.13(15)
C18 C17 H17 118.9
C16 C17 H17 118.9
C17 C18 C13 117.67(14)
C17 C18 C21 121.22(14)
C13 C18 C21 121.11(14)
C14 C19 H19A 109.5
C14 C19 H19B 109.5
H19A C19 H19B 109.5
C14 C19 H19C 109.5
H19A C19 H19C 109.5
H19B C19 H19C 109.5
C16 C20 H20A 109.5
C16 C20 H20B 109.5
H20A C20 H20B 109.5
C16 C20 H20C 109.5
H20A C20 H20C 109.5
H20B C20 H20C 109.5
C18 C21 H21A 109.5
C18 C21 H21B 109.5
H21A C21 H21B 109.5
C18 C21 H21C 109.5
H21A C21 H21C 109.5
H21B C21 H21C 109.5
O1 C22 C23 105.31(14)
O1 C22 H22A 110.7
C23 C22 H22A 110.7
O1 C22 H22B 110.7
C23 C22 H22B 110.7
H22A C22 H22B 108.8
O2 C23 C22 105.23(13)
O2 C23 H23A 110.7
C22 C23 H23A 110.7
O2 C23 H23B 110.7
C22 C23 H23B 110.7
H23A C23 H23B 108.8
C1 N28 C2 111.11(13)
C1 N28 C4 126.04(13)
C2 N28 C4 122.81(13)
O4 C25 C24 107.92(13)
O4 C25 H25A 110.1
C24 C25 H25A 110.1
O4 C25 H25B 110.1
C24 C25 H25B 110.1
H25A C25 H25B 108.4
O3 C24 C25 106.04(12)
O3 C24 H24A 110.5
C25 C24 H24A 110.5
O3 C24 H24B 110.5
C25 C24 H24B 110.5
H24A C24 H24B 108.7
C1 N29 C3 111.01(13)
C1 N29 C13 128.35(13)
C3 N29 C13 120.57(13)

loop_
_geom_bond_atom_site_label_1
_geom_bond_atom_site_label_2
_geom_bond_distance
C1 N29 1.353(2)
C1 N28 1.3554(19)
C1 B2 1.679(2)
B1 O2 1.379(2)
B1 O1 1.380(2)
B1 B2 1.737(3)
O1 C22 1.437(2)
C2 C3 1.340(2)
C2 N28 1.383(2)
C2 H2 0.9500
B2 O3 1.477(2)
B2 O4 1.485(2)
O2 C23 1.437(2)
C3 N29 1.381(2)
C3 H3 0.9500
O3 C24 1.4190(18)
C4 C9 1.390(2)
C4 C5 1.399(2)
C4 N28 1.4442(19)
O4 C25 1.389(2)
C5 C6 1.383(2)
C5 C10 1.502(2)
C6 C7 1.390(2)
C6 H6 0.9500
C8 C9 1.389(2)
C8 C7 1.391(2)
C8 H8 0.9500
C7 C11 1.504(2)
C9 C12 1.509(2)
C10 H10A 0.9800
C10 H10B 0.9800
C10 H10C 0.9800
C11 H11A 0.9800
C11 H11B 0.9800
C11 H11C 0.9800
C12 H12A 0.9800
C12 H12B 0.9800
C12 H12C 0.9800
C13 C18 1.392(2)
C13 C14 1.395(2)
C13 N29 1.4486(19)
C14 C15 1.388(2)
C14 C19 1.504(2)
C15 C16 1.387(2)
C15 H15 0.9500
C16 C17 1.396(2)
C16 C20 1.502(2)
C17 C18 1.387(2)
C17 H17 0.9500
C18 C21 1.509(2)
C19 H19A 0.9800
C19 H19B 0.9800
C19 H19C 0.9800
C20 H20A 0.9800
C20 H20B 0.9800
C20 H20C 0.9800
C21 H21A 0.9800
C21 H21B 0.9800
C21 H21C 0.9800
C22 C23 1.514(3)
C22 H22A 0.9900
C22 H22B 0.9900
C23 H23A 0.9900
C23 H23B 0.9900
C25 C24 1.518(2)
C25 H25A 0.9900
C25 H25B 0.9900
C24 H24A 0.9900
C24 H24B 0.9900
